data_2008615
loop_
_publ_author_name
'Auhmani, A.'
'Kossareva, E.'
'Lassaba, E.'
'R\'eglier, M.'
'Pierrot, M.'
'Benharref, A.'

_publ_section_title
;
 Cyclopropanation reactions on \a-<i>cis</i>-himachalene and a
 \b-himachalene
;
_journal_issue 6
_journal_name_full 'Acta Crystallographica Section C'
_journal_page_first IUC9900055
_journal_paper_doi 10.1107/S010827019909931X
_journal_volume 55
_journal_year 1999
_chemical_formula_sum 'C17 H24 Cl4'
_chemical_formula_weight 370.19
_space_group_IT_number 19
_symmetry_cell_setting orthorhombic
_symmetry_space_group_name_Hall 'P 2ac 2ab'
_symmetry_space_group_name_H-M 'P 21 21 21'
_atom_type_scat_source 'Waasmaier & Kirfel (1995)'
_cell_angle_alpha 90
_cell_angle_beta 90
_cell_angle_gamma 90
_cell_formula_units_Z 4
_cell_length_a 11.0180(10)
_cell_length_b 12.2780(10)
_cell_length_c 13.2990(10)
_cell_measurement_reflns_used 10704
_cell_measurement_temperature 298
_cell_measurement_theta_max 25
_cell_measurement_theta_min 1
_cell_volume 1799.1(3)
_computing_data_collection KappaCCD
_computing_data_reduction maXus
_computing_molecular_graphics maXus
_computing_publication_material maXus
_computing_structure_refinement maXus
_computing_structure_solution maXus
_diffrn_measurement_device KappaCCD
_diffrn_measurement_method '\y scan'
_diffrn_radiation_type 'Mo K\a '
_diffrn_radiation_wavelength 0.71073
_diffrn_reflns_av_R_equivalents 0.07
_diffrn_reflns_limit_h_max 13
_diffrn_reflns_limit_h_min 0
_diffrn_reflns_limit_k_max 15
_diffrn_reflns_limit_k_min -11
_diffrn_reflns_limit_l_max 16
_diffrn_reflns_limit_l_min -16
_diffrn_reflns_number 10704
_diffrn_reflns_theta_max 25.45
_exptl_absorpt_coefficient_mu 0.6531
_exptl_absorpt_correction_type none
_exptl_crystal_colour Colourless
_exptl_crystal_density_diffrn 1.367
_exptl_crystal_density_meas ?
_exptl_crystal_description prism
_exptl_crystal_size_max 0.45
_exptl_crystal_size_mid 0.25
_exptl_crystal_size_min 0.20
_refine_diff_density_max 0.29
_refine_diff_density_min -0.24
_refine_ls_extinction_method None
_refine_ls_goodness_of_fit_obs 1.484
_refine_ls_hydrogen_treatment noref
_refine_ls_number_parameters 190
_refine_ls_number_reflns 1905
_refine_ls_R_factor_obs .048
_refine_ls_shift/esd_max 0.0030
_refine_ls_shift/esd_mean 0.0009
_refine_ls_structure_factor_coef F
_refine_ls_weighting_details 'w = 1/[\s^2^(Fo)+0.03Fo^2^]'
_refine_ls_weighting_scheme sigma
_refine_ls_wR_factor_obs .131
_reflns_number_observed 1905
_reflns_number_total 2066
_reflns_observed_criterion I>\s(I)
_cod_data_source_file qa0114.cif
_cod_data_source_block 4
_cod_depositor_comments
;
The following automatic conversions were performed:
'_symmetry_cell_setting' value 'Orthorhombic' changed to 'orthorhombic'
according to '/home/saulius/struct/CIF-dictionaries/cif_core.dic'
dictionary named 'cif_core.dic' version 2.4.1 from 2010-06-29.

Automatic conversion script
Id: cif_fix_enum 1527 2010-12-29 10:47:43Z saulius 

The following automatic conversions were performed:

'_atom_site_thermal_displace_type' tag value 'Uij' was replaced with
'Uani' value 21 time.

Automatic conversion script
Id: cif_fix_values 1646 2011-03-28 12:23:43Z adriana 

The following automatic conversions were performed:

'_symmetry_cell_setting' value 'Orthorhombic' changed to
'orthorhombic' according to
/home/saulius/struct/CIF-dictionaries/cif_core.dic dictionary named
'cif_core.dic' version 2.4.1 from 2010-06-29.

Automatic conversion script
Id: cif_fix_values 1715 2011-07-08 13:25:40Z adriana 

The following automatic conversions were performed:

'_exptl_crystal_density_meas' value 'none' was changed to '?' - the
value is perceived as not measured.

Automatic conversion script
Id: cif_fix_values 3008 2015-01-20 13:52:24Z robertas 
;
_cod_original_cell_volume 1799.1(4)
_cod_database_code 2008615

loop_
_symmetry_equiv_pos_as_xyz
+X,+Y,+Z
-X+1/2,-Y,+Z+1/2
+X+1/2,-Y+1/2,-Z
-X,+Y+1/2,-Z+1/2

loop_
_atom_site_aniso_label
_atom_site_aniso_U_11
_atom_site_aniso_U_22
_atom_site_aniso_U_33
_atom_site_aniso_U_12
_atom_site_aniso_U_13
_atom_site_aniso_U_23
Cl1 .0497(2) .0851(4) .1223(5) .0120(3) .0018(3) -.0059(3)
Cl2 .0808(3) .0869(4) .0687(3) -.0217(3) .0266(3) -.0131(3)
Cl3 .1118(5) .0742(3) .0516(3) -.0177(3) .0112(3) .0101(2)
Cl4 .0642(3) .0944(4) .1129(5) -.0137(3) .0307(3) -.0022(3)
C17 .0542(9) .0650(10) .0660(10) -.0053(9) .0121(9) -.0158(9)
C16 .0730(10) .0760(10) .0650(10) -.0130(10) .0190(10) -.0280(10)
C6 .0499(8) .0600(10) .0435(8) -.0042(8) -.0013(6) -.0055(7)
C7 .0560(10) .0960(10) .0433(9) -.0010(10) -.0050(7) .0117(9)
C8 .0600(10) .0650(10) .0720(10) .0070(10) .0010(9) .0280(10)
C9 .0580(10) .0490(10) .0830(10) .0123(9) .0042(9) .0138(9)
C13 .0630(10) .0600(10) .0810(10) -.0090(10) -.0050(10) -.0100(10)
C10 .0533(9) .0482(9) .0590(10) .0002(8) .0061(8) -.0065(7)
C12 .091(2) .0640(10) .0790(10) -.0050(10) .0260(10) -.0190(10)
C11 .0479(8) .0438(8) .0415(8) .0002(7) .0023(6) .0021(6)
C5 .0455(8) .0510(9) .0444(8) .0065(8) -.0033(6) -.0033(7)
C4 .0760(10) .0510(10) .0570(10) .0101(9) -.0003(9) -.0013(8)
C3 .0790(10) .0511(9) .0580(10) -.0090(10) .0090(10) -.0057(8)
C2 .0630(10) .0551(9) .0495(9) -.0109(9) .0031(8) -.0012(8)
C15 .0760(10) .0850(10) .0660(10) -.0220(10) -.0140(10) .0020(10)
C18 .0650(10) .0610(10) .0570(10) -.0076(9) .0100(9) .0011(8)
C1 .0463(8) .0474(9) .0533(9) -.0017(7) .0035(7) .0032(7)

loop_
_atom_site_label
_atom_site_fract_x
_atom_site_fract_y
_atom_site_fract_z
_atom_site_U_iso_or_equiv
_atom_site_thermal_displace_type
_atom_site_occupancy
Cl1 .14550(5) .54280(5) .10750(6) .0857(3) Uani 1.00
Cl2 .21990(6) .40960(5) .27390(4) .0788(3) Uani 1.00
Cl3 .66470(6) .63700(5) -.16480(4) .0792(3) Uani 1.00
Cl4 .86980(5) .53350(6) -.07220(6) .0905(4) Uani 1.00
C17 .2686(2) .5052(2) .18330(10) .0620(10) Uani 1.00
C16 .3565(2) .5888(2) .2133(2) .0720(10) Uani 1.00
C6 .3964(2) .4998(2) .13980(10) .0511(8) Uani 1.00
C7 .4750(2) .4113(2) .18400(10) .0650(10) Uani 1.00
C8 .4504(2) .2964(2) .1415(2) .0660(10) Uani 1.00
C9 .5149(2) .2696(2) .0445(2) .0630(10) Uani 1.00
C13 .3522(2) .3199(2) -.0760(2) .0680(10) Uani 1.00
C10 .4848(2) .33840(10) -.04580(10) .0534(9) Uani 1.00
C12 .5652(3) .3016(2) -.1342(2) .0780(10) Uani 1.00
C11 .50680(10) .46380(10) -.03270(10) .0444(8) Uani 1.00
C5 .41310(10) .5308(2) .02730(10) .0470(8) Uani 1.00
C4 .4459(2) .6509(2) .0112(2) .0610(10) Uani 1.00
C3 .5669(2) .6836(2) .05440(10) .0630(10) Uani 1.00
C2 .6694(2) .5994(2) .04530(10) .0557(9) Uani 1.00
C15 .7596(2) .6023(2) .1319(2) .0760(10) Uani 1.00
C18 .7143(2) .5682(2) -.05730(10) .0610(10) Uani 1.00
C1 .6358(2) .49060(10) -.00200(10) .0490(8) Uani 1.00
H16A .32790 .65960 .19390 .05000 Uiso 1.00
H16B .36680 .58640 .28490 .05000 Uiso 1.00
H7A .46310 .41230 .25550 .05000 Uiso 1.00
H7B .55740 .43070 .16890 .05000 Uiso 1.00
H8A .36470 .29120 .12920 .05000 Uiso 1.00
H8B .47310 .24480 .19240 .05000 Uiso 1.00
H9A .59960 .28130 .05200 .05000 Uiso 1.00
H9B .54340 .20950 .08280 .05000 Uiso 1.00
H13A .29940 .34180 -.02220 .05000 Uiso 1.00
H13B .33980 .24410 -.09040 .05000 Uiso 1.00
H13C .33450 .36220 -.13490 .05000 Uiso 1.00
H12A .54540 .34420 -.19250 .05000 Uiso 1.00
H12B .55050 .22600 -.14800 .05000 Uiso 1.00
H12C .64920 .31180 -.11760 .05000 Uiso 1.00
H11 .50630 .48690 -.10170 .05000 Uiso 1.00
H5 .33390 .51790 -.00040 .05000 Uiso 1.00
H4A .38300 .69380 .04160 .05000 Uiso 1.00
H4B .44710 .66390 -.06000 .05000 Uiso 1.00
H3A .55470 .68790 .12500 .05000 Uiso 1.00
H3B .58560 .75040 .02190 .05000 Uiso 1.00
H15A .81960 .54700 .12020 .05000 Uiso 1.00
H15B .71920 .58840 .19460 .05000 Uiso 1.00
H15C .79830 .67230 .13450 .05000 Uiso 1.00
H1 .68610 .43460 .02420 .05000 Uiso 1.00

loop_
_geom_angle_atom_site_label_1
_geom_angle_atom_site_label_2
_geom_angle_atom_site_label_3
_geom_angle
Cl1 C17 Cl2 109.4(2)
Cl1 C17 C16 118.9(2)
Cl1 C17 C6 120.6(2)
Cl2 C17 C16 118.7(2)
Cl2 C17 C6 120.7(2)
C16 C17 C6 61.5(2)
C17 C16 C6 61.1(2)
C17 C6 C16 57.4(2)
C17 C6 C7 114.4(2)
C17 C6 C5 117.7(2)
C16 C6 C7 115.5(2)
C16 C6 C5 118.3(2)
C7 C6 C5 118.9(2)
C6 C7 C8 114.5(2)
C7 C8 C9 115.4(2)
C8 C9 C10 117.1(2)
C9 C10 C13 109.6(2)
C9 C10 C12 108.5(2)
C9 C10 C11 115.4(2)
C13 C10 C12 107.8(2)
C13 C10 C11 108.8(2)
C12 C10 C11 106.5(2)
C10 C11 C5 118.5(2)
C10 C11 C1 112.8(2)
C5 C11 C1 111.9(2)
C6 C5 C11 116.5(2)
C6 C5 C4 113.4(2)
C11 C5 C4 106.4(2)
C5 C4 C3 114.3(2)
C4 C3 C2 116.2(2)
C3 C2 C15 113.9(2)
C3 C2 C18 119.1(2)
C3 C2 C1 116.4(2)
C15 C2 C18 118.6(2)
C15 C2 C1 119.5(2)
C18 C2 C1 58.7(2)
Cl3 C18 Cl4 109.0(2)
Cl3 C18 C2 121.1(2)
Cl3 C18 C1 122.3(2)
Cl4 C18 C2 118.7(2)
Cl4 C18 C1 117.6(2)
C2 C18 C1 61.4(2)
C11 C1 C2 122.0(2)
C11 C1 C18 123.6(2)
C2 C1 C18 59.9(2)

loop_
_geom_bond_atom_site_label_1
_geom_bond_atom_site_label_2
_geom_bond_site_symmetry_1
_geom_bond_site_symmetry_2
_geom_bond_distance
_geom_bond_publ_flag
Cl1 C17 . . 1.752(2) ?
Cl2 C17 . . 1.766(3) ?
Cl3 C18 . . 1.748(2) ?
Cl4 C18 . . 1.777(3) ?
C17 C16 . . 1.467(3) ?
C17 C6 . . 1.524(3) ?
C16 C6 . . 1.531(3) ?
C6 C7 . . 1.509(3) ?
C6 C5 . . 1.555(3) ?
C7 C8 . . 1.544(4) ?
C8 C9 . . 1.509(4) ?
C9 C10 . . 1.505(3) ?
C13 C10 . . 1.532(3) ?
C10 C12 . . 1.540(4) ?
C10 C11 . . 1.568(3) ?
C11 C5 . . 1.542(3) ?
C11 C1 . . 1.515(3) ?
C5 C4 . . 1.533(3) ?
C4 C3 . . 1.506(4) ?
C3 C2 . . 1.536(3) ?
C2 C15 . . 1.522(3) ?
C2 C18 . . 1.501(3) ?
C2 C1 . . 1.522(3) ?
C18 C1 . . 1.482(3) ?

loop_
_geom_torsion_atom_site_label_1
_geom_torsion_atom_site_label_2
_geom_torsion_atom_site_label_3
_geom_torsion_atom_site_label_4
_geom_torsion
Cl1 C17 C16 C6 -111.2(2)
Cl1 C17 C6 C16 108.6(2)
Cl1 C17 C6 C7 -145.8(3)
Cl1 C17 C6 C5 1.1(2)
Cl2 C17 C16 C6 111.5(2)
Cl2 C17 C6 C16 -108.3(2)
Cl2 C17 C6 C7 -2.6(2)
Cl2 C17 C6 C5 144.3(3)
C16 C17 C6 C16 0.0(2)
C6 C17 C16 C6 0.0(2)
C16 C17 C6 C7 105.7(2)
C16 C17 C6 C5 -107.4(2)
C17 C16 C6 C17 0.0(2)
C17 C16 C6 C7 -103.8(2)
C17 C16 C6 C5 106.3(2)
C17 C6 C7 C8 79.2(2)
C17 C6 C5 C11 -142.7(3)
C17 C6 C5 C4 93.1(2)
C16 C6 C7 C8 143.2(3)
C16 C6 C5 C11 151.4(3)
C16 C6 C5 C4 27.3(2)
C5 C6 C7 C8 -67.2(2)
C7 C6 C5 C11 2.6(2)
C7 C6 C5 C4 -121.5(3)
C6 C7 C8 C9 84.1(3)
C7 C8 C9 C10 -62.0(2)
C8 C9 C10 C13 -65.6(2)
C8 C9 C10 C12 176.9(3)
C8 C9 C10 C11 57.6(2)
C9 C10 C11 C5 -77.6(2)
C9 C10 C11 C1 56.0(2)
C13 C10 C11 C5 46.0(2)
C13 C10 C11 C1 179.6(2)
C12 C10 C11 C5 161.9(3)
C12 C10 C11 C1 -64.5(2)
C10 C11 C5 C6 62.3(2)
C10 C11 C5 C4 -170.0(2)
C10 C11 C1 C2 -161.1(3)
C10 C11 C1 C18 126.0(3)
C1 C11 C5 C6 -71.6(2)
C1 C11 C5 C4 56.0(2)
C5 C11 C1 C2 -24.4(2)
C5 C11 C1 C18 -97.3(2)
C6 C5 C4 C3 64.4(2)
C11 C5 C4 C3 -65.0(2)
C5 C4 C3 C2 38.0(2)
C4 C3 C2 C15 -147.8(3)
C4 C3 C2 C18 64.5(2)
C4 C3 C2 C1 -2.7(2)
C3 C2 C18 Cl3 7.5(2)
C3 C2 C18 Cl4 147.4(3)
C3 C2 C18 C1 -104.9(2)
C3 C2 C1 C11 -3.6(2)
C3 C2 C1 C18 109.4(2)
C15 C2 C18 Cl3 -138.7(3)
C15 C2 C18 Cl4 1.3(2)
C15 C2 C18 C1 108.9(2)
C15 C2 C1 C11 139.5(3)
C15 C2 C1 C18 -107.5(2)
C1 C2 C18 Cl3 112.4(2)
C1 C2 C18 Cl4 -107.7(2)
C18 C2 C1 C11 -113.1(2)
C18 C2 C1 C18 0.0(2)
C1 C2 C18 C1 0.0(2)
Cl3 C18 C1 C11 -0.1(2)
Cl3 C18 C1 C2 -110.6(2)
Cl4 C18 C1 C11 -140.1(3)
Cl4 C18 C1 C2 109.4(2)
C2 C18 C1 C11 110.5(2)
C2 C18 C1 C2 0.0(2)
C6 C7 C8 H9B 121.3(3)
H9B C8 C9 C10 173.1(3)

loop_
_cod_related_entry_id
_cod_related_entry_database
_cod_related_entry_code
1 ChemSpider 21183012
